data_1550978
loop_
_publ_author_name
'Kiernicki, John J.'
'Shanahan, James P.'
'Zeller, Matthias'
'Szymczak, Nathaniel K.'

_publ_section_title
;
 Tuning ligand field strength with pendent Lewis acids: access to high
 spin iron hydrides
;
_journal_name_full 'Chemical Science'
_journal_paper_doi 10.1039/C9SC00561G
_journal_year 2019
_chemical_absolute_configuration ad
_chemical_formula_moiety '4(C41 H65 B2 Fe N5), 2.808(C4 H9 O2), 3(C4 H10 O2), 4(K)'
_chemical_formula_sum 'C187.23 H315.27 B8 Fe4 K4 N20 O11.62'
_chemical_formula_weight 3498.78
_chemical_properties_physical Air-sensitive,Moisture-sensitive,Hygroscopic
_space_group_crystal_system tetragonal
_space_group_IT_number 122
_space_group_name_Hall 'I -4 2bw'
_space_group_name_H-M_alt 'I -4 2 d'
_symmetry_space_group_name_Hall 'I -4 2bw'
_symmetry_space_group_name_H-M 'I -4 2 d'
_atom_sites_solution_hydrogens geom
_atom_sites_solution_primary direct
_atom_sites_solution_secondary difmap
_audit_creation_method SHELXL-2017/1
_audit_update_record
;
2018-12-10 deposited with the CCDC.    2019-04-26 downloaded from the CCDC.
;
_cell_angle_alpha 90
_cell_angle_beta 90
_cell_angle_gamma 90
_cell_formula_units_Z 2
_cell_length_a 26.450(2)
_cell_length_b 26.450(2)
_cell_length_c 20.9410(19)
_cell_measurement_reflns_used 9521
_cell_measurement_temperature 150(2)
_cell_measurement_theta_max 28.0058
_cell_measurement_theta_min 2.9442
_cell_volume 14650(2)
_computing_cell_refinement 'SAINT V8.37A (Bruker, 2016)'
_computing_data_collection 'Apex3 v2016.9-0 (Bruker, 2016)'
_computing_data_reduction 'SAINT V8.37A (Bruker, 2016)'
_computing_structure_refinement
;  
SHELXL-2017/1 (Sheldrick, 2017), 
SHELXLE Rev859 (H\"ubschle et al., 2011)
;
_computing_structure_solution 'SHELXS-97 (Sheldrick, 2008)'
_diffrn_ambient_temperature 150(2)
_diffrn_measured_fraction_theta_full 0.996
_diffrn_measured_fraction_theta_max 0.997
_diffrn_measurement_device_type 'Bruker AXS D8 Quest CMOS diffractometer'
_diffrn_measurement_method 'omega and phi scans'
_diffrn_radiation_monochromator 'Triumph curved graphite crystal'
_diffrn_radiation_type MoK\a
_diffrn_radiation_wavelength 0.71073
_diffrn_reflns_av_R_equivalents 0.0796
_diffrn_reflns_av_unetI/netI 0.0453
_diffrn_reflns_Laue_measured_fraction_full 0.996
_diffrn_reflns_Laue_measured_fraction_max 0.997
_diffrn_reflns_limit_h_max 35
_diffrn_reflns_limit_h_min -32
_diffrn_reflns_limit_k_max 32
_diffrn_reflns_limit_k_min -35
_diffrn_reflns_limit_l_max 27
_diffrn_reflns_limit_l_min -27
_diffrn_reflns_number 102117
_diffrn_reflns_point_group_measured_fraction_full 0.997
_diffrn_reflns_point_group_measured_fraction_max 0.998
_diffrn_reflns_theta_full 25.242
_diffrn_reflns_theta_max 28.279
_diffrn_reflns_theta_min 3.018
_diffrn_source 'sealed tube X-ray source'
_exptl_absorpt_coefficient_mu 0.291
_exptl_absorpt_correction_T_max 0.5644
_exptl_absorpt_correction_T_min 0.4855
_exptl_absorpt_correction_type multi-scan
_exptl_absorpt_process_details
;
 SADABS 2016/2: Krause, L., Herbst-Irmer, R., Sheldrick G.M. & Stalke D.,
 J. Appl. Cryst. 48 (2015) 3-10
;
_exptl_crystal_colour black
_exptl_crystal_density_diffrn 0.791
_exptl_crystal_description plate
_exptl_crystal_F_000 3773
_exptl_crystal_recrystallization_method 'Re-crystallisation from solvent'
_exptl_crystal_size_max 0.420
_exptl_crystal_size_mid 0.280
_exptl_crystal_size_min 0.130
_refine_diff_density_max 1.204
_refine_diff_density_min -0.583
_refine_diff_density_rms 0.083
_refine_ls_abs_structure_details
;
 Refined as an inversion twin.
;
_refine_ls_abs_structure_Flack 0.48(4)
_refine_ls_extinction_method none
_refine_ls_goodness_of_fit_ref 1.085
_refine_ls_hydrogen_treatment constr
_refine_ls_matrix_type full
_refine_ls_number_parameters 557
_refine_ls_number_reflns 9087
_refine_ls_number_restraints 652
_refine_ls_restrained_S_all 1.083
_refine_ls_R_factor_all 0.1321
_refine_ls_R_factor_gt 0.0935
_refine_ls_shift/su_max 0.007
_refine_ls_shift/su_mean 0.000
_refine_ls_structure_factor_coef Fsqd
_refine_ls_weighting_details 'w=1/[\s^2^(Fo^2^)+(0.1907P)^2^+6.0545P] where P=(Fo^2^+2Fc^2^)/3'
_refine_ls_weighting_scheme calc
_refine_ls_wR_factor_gt 0.2427
_refine_ls_wR_factor_ref 0.3014
_reflns_Friedel_coverage 0.873
_reflns_Friedel_fraction_full 0.999
_reflns_Friedel_fraction_max 0.999
_reflns_number_gt 6150
_reflns_number_total 9087
_reflns_threshold_expression 'I > 2\s(I)'
_cod_data_source_file c9sc00561g2.cif
_cod_data_source_block jk2177_0m_sq
_cod_original_cell_volume 14650(3)
_cod_database_code 1550978
_shelx_shelxl_version_number 2017/1
_shelx_space_group_comment
;
The symmetry employed for this shelxl refinement is uniquely defined
by the following loop, which should always be used as a source of
symmetry information in preference to the above space-group names.
They are only intended as comments.
;
_shelx_estimated_absorpt_t_min 0.888
_shelx_estimated_absorpt_t_max 0.963

loop_
_space_group_symop_operation_xyz
'x, y, z'
'-x, -y, z'
'y, -x, -z'
'-y, x, -z'
'-x+1/2, y, -z+3/4'
'x+1/2, -y, -z+3/4'
'-y+1/2, -x, z+3/4'
'y+1/2, x, z+3/4'
'x+1/2, y+1/2, z+1/2'
'-x+1/2, -y+1/2, z+1/2'
'y+1/2, -x+1/2, -z+1/2'
'-y+1/2, x+1/2, -z+1/2'
'-x+1, y+1/2, -z+5/4'
'x+1, -y+1/2, -z+5/4'
'-y+1, -x+1/2, z+5/4'
'y+1, x+1/2, z+5/4'

loop_
_atom_site_label
_atom_site_type_symbol
_atom_site_fract_x
_atom_site_fract_y
_atom_site_fract_z
_atom_site_U_iso_or_equiv
_atom_site_adp_type
_atom_site_occupancy
_atom_site_site_symmetry_order
_atom_site_calc_flag
_atom_site_refinement_flags_posn
_atom_site_refinement_flags_adp
_atom_site_refinement_flags_occupancy
_atom_site_disorder_assembly
_atom_site_disorder_group
K1 K 0.000000 0.500000 0.4390(3) 0.1002(19) Uani 0.499(4) 2 d S T P A 1
C22 C -0.0926(6) 0.5944(8) 0.3658(16) 0.106(7) Uani 0.351(11) 1 d D U P A 1
H22A H -0.092645 0.629424 0.350576 0.159 Uiso 0.351(11) 1 calc R U P A 1
H22B H -0.100125 0.593843 0.411660 0.159 Uiso 0.351(11) 1 calc R U P A 1
H22C H -0.118393 0.575019 0.342794 0.159 Uiso 0.351(11) 1 calc R U P A 1
O1 O -0.0442(4) 0.5725(5) 0.3549(10) 0.102(5) Uani 0.351(11) 1 d D U P A 1
C23 C -0.0097(7) 0.6099(6) 0.3341(14) 0.098(5) Uani 0.351(11) 1 d D U P A 1
H23 H -0.015888 0.645308 0.333678 0.117 Uiso 0.351(11) 1 calc R U P A 1
C24 C 0.0376(7) 0.5850(7) 0.3129(12) 0.093(5) Uani 0.351(11) 1 d D U P A 1
H24A H 0.060562 0.610002 0.293100 0.112 Uiso 0.351(11) 1 calc R U P A 1
H24B H 0.029965 0.558374 0.281086 0.112 Uiso 0.351(11) 1 calc R U P A 1
O2 O 0.0616(5) 0.5623(4) 0.3706(8) 0.084(4) Uani 0.351(11) 1 d D U P A 1
C25 C 0.1144(8) 0.5458(8) 0.3550(13) 0.095(6) Uani 0.351(11) 1 d D U P A 1
H25A H 0.132354 0.537422 0.394479 0.143 Uiso 0.351(11) 1 calc R U P A 1
H25B H 0.132127 0.573264 0.332911 0.143 Uiso 0.351(11) 1 calc R U P A 1
H25C H 0.113162 0.515984 0.327253 0.143 Uiso 0.351(11) 1 calc R U P A 1
C26 C -0.1000(11) 0.4166(10) 0.5144(15) 0.124(8) Uani 0.375(14) 1 d D U P A 1
H26A H -0.120126 0.416188 0.475132 0.186 Uiso 0.375(14) 1 calc R U P A 1
H26B H -0.122223 0.411220 0.551249 0.186 Uiso 0.375(14) 1 calc R U P A 1
H26C H -0.074664 0.389574 0.512723 0.186 Uiso 0.375(14) 1 calc R U P A 1
O3 O -0.0754(7) 0.4639(8) 0.5204(11) 0.131(7) Uani 0.375(14) 1 d D U P A 1
C27 C -0.1092(11) 0.4968(11) 0.5543(19) 0.139(7) Uani 0.375(14) 1 d D U P A 1
H27A H -0.124726 0.478807 0.590864 0.166 Uiso 0.375(14) 1 calc R U P A 1
H27B H -0.136431 0.508887 0.525739 0.166 Uiso 0.375(14) 1 calc R U P A 1
C28 C -0.0779(14) 0.5398(12) 0.5770(16) 0.142(8) Uani 0.375(14) 1 d D U P A 1
H28A H -0.050490 0.527079 0.604975 0.170 Uiso 0.375(14) 1 calc R U P A 1
H28B H -0.099061 0.563312 0.602270 0.170 Uiso 0.375(14) 1 calc R U P A 1
O4 O -0.0555(10) 0.5672(8) 0.5210(13) 0.150(8) Uani 0.375(14) 1 d D U P A 1
C29 C -0.0222(18) 0.6124(16) 0.533(2) 0.189(13) Uani 0.375(14) 1 d D U P A 1
H29A H -0.038887 0.642958 0.517414 0.283 Uiso 0.375(14) 1 calc R U P A 1
H29B H 0.010158 0.607872 0.511190 0.283 Uiso 0.375(14) 1 calc R U P A 1
H29C H -0.016171 0.615663 0.579288 0.283 Uiso 0.375(14) 1 calc R U P A 1
K2 K 0.000000 0.500000 0.3431(17) 0.231(17) Uani 0.272(4) 2 d S T P B 2
K3 K 0.000000 0.500000 0.583(8) 0.91(16) Uani 0.229(4) 2 d S T P B 2
N1 N 0.06574(19) 0.250000 0.125000 0.0605(13) Uani 1 2 d S TU P C .
C1 C -0.0416(3) 0.250000 0.125000 0.095(3) Uani 1 2 d S TU P . .
H1 H -0.077485 0.250002 0.125000 0.114 Uiso 1 2 calc R U P . .
C2 C -0.01364(19) 0.2499(4) 0.0672(3) 0.0888(19) Uani 1 1 d . U . . .
H2 H -0.030585 0.250174 0.027224 0.107 Uiso 1 1 calc R U . . .
C3 C 0.03794(17) 0.2495(3) 0.0698(3) 0.0690(13) Uani 1 1 d . U . . .
Fe1 Fe 0.1416(4) 0.250000 0.125000 0.062(2) Uani 0.652(6) 2 d DS TU P C 1
N2 N 0.1202(5) 0.2461(6) 0.0256(4) 0.064(3) Uani 0.652(6) 1 d D U P C 1
N3 N 0.1438(4) 0.2485(6) -0.0333(5) 0.066(3) Uani 0.652(6) 1 d D U P C 1
C4 C 0.0709(4) 0.2504(7) 0.0128(6) 0.062(3) Uani 0.652(6) 1 d D U P C 1
C5 C 0.0624(4) 0.2534(5) -0.0525(5) 0.067(3) Uani 0.652(6) 1 d D U P C 1
H5 H 0.030483 0.254642 -0.073303 0.081 Uiso 0.652(6) 1 calc R U P C 1
C6 C 0.1099(4) 0.2544(5) -0.0820(5) 0.076(3) Uani 0.652(6) 1 d D U P C 1
C7 C 0.1214(4) 0.2657(5) -0.1518(6) 0.092(3) Uani 0.652(6) 1 d D U P C 1
C8 C 0.1482(6) 0.3174(5) -0.1552(9) 0.125(5) Uani 0.652(6) 1 d D U P C 1
H8A H 0.152186 0.327386 -0.199954 0.188 Uiso 0.652(6) 1 calc R U P C 1
H8AB H 0.181533 0.314796 -0.135044 0.188 Uiso 0.652(6) 1 calc R U P C 1
H8AC H 0.127902 0.342743 -0.132700 0.188 Uiso 0.652(6) 1 calc R U P C 1
C9 C 0.0730(5) 0.2676(8) -0.1906(6) 0.117(5) Uani 0.652(6) 1 d D U P C 1
H9A H 0.080928 0.262983 -0.235939 0.176 Uiso 0.652(6) 1 calc R U P C 1
H9AB H 0.056479 0.300388 -0.184417 0.176 Uiso 0.652(6) 1 calc R U P C 1
H9AC H 0.050229 0.240535 -0.176502 0.176 Uiso 0.652(6) 1 calc R U P C 1
C10 C 0.1569(5) 0.2265(6) -0.1816(7) 0.102(4) Uani 0.652(6) 1 d D U P C 1
H10A H 0.157668 0.231068 -0.228054 0.153 Uiso 0.652(6) 1 calc R U P C 1
H10B H 0.144618 0.192415 -0.171618 0.153 Uiso 0.652(6) 1 calc R U P C 1
H10C H 0.190993 0.230838 -0.164270 0.153 Uiso 0.652(6) 1 calc R U P C 1
C11 C 0.1978(4) 0.2369(5) -0.0311(8) 0.078(3) Uani 0.652(6) 1 d D U P C 1
H11A H 0.212260 0.249358 0.009557 0.094 Uiso 0.652(6) 1 calc R U P C 1
H11B H 0.215261 0.254458 -0.066593 0.094 Uiso 0.652(6) 1 calc R U P C 1
C12 C 0.2069(4) 0.1799(4) -0.0366(6) 0.080(3) Uani 0.652(6) 1 d D U P C 1
H12A H 0.243725 0.173822 -0.039830 0.096 Uiso 0.652(6) 1 calc R U P C 1
H12B H 0.191215 0.167732 -0.076727 0.096 Uiso 0.652(6) 1 calc R U P C 1
C13 C 0.1859(3) 0.1486(4) 0.0193(5) 0.074(2) Uani 0.652(6) 1 d D U P C 1
H13A H 0.191994 0.112502 0.009425 0.089 Uiso 0.652(6) 1 calc R U P C 1
H13B H 0.148785 0.153518 0.020184 0.089 Uiso 0.652(6) 1 calc R U P C 1
B1 B 0.2072(3) 0.1592(4) 0.0912(6) 0.071(2) Uani 0.652(6) 1 d D U P C 1
H1A H 0.190618 0.190718 0.107296 0.085 Uiso 0.652(6) 1 calc R U P C 1
C14 C 0.1951(5) 0.1147(4) 0.1415(5) 0.081(2) Uani 0.652(6) 1 d D U P C 1
H14 H 0.157968 0.107575 0.139543 0.097 Uiso 0.652(6) 1 calc R U P C 1
C15 C 0.2236(5) 0.0658(5) 0.1199(8) 0.082(3) Uani 0.652(6) 1 d D U P C 1
H15A H 0.216518 0.038557 0.151113 0.098 Uiso 0.652(6) 1 calc R U P C 1
H15B H 0.209794 0.054870 0.078161 0.098 Uiso 0.652(6) 1 calc R U P C 1
C16 C 0.2810(4) 0.0717(4) 0.1136(7) 0.085(3) Uani 0.652(6) 1 d D U P C 1
H16A H 0.296188 0.075065 0.156603 0.102 Uiso 0.652(6) 1 calc R U P C 1
H16B H 0.295346 0.041115 0.093265 0.102 Uiso 0.652(6) 1 calc R U P C 1
C17 C 0.2946(4) 0.1182(3) 0.0735(6) 0.078(2) Uani 0.652(6) 1 d D U P C 1
H17A H 0.285256 0.111719 0.028496 0.094 Uiso 0.652(6) 1 calc R U P C 1
H17B H 0.331660 0.123368 0.075162 0.094 Uiso 0.652(6) 1 calc R U P C 1
C18 C 0.2681(4) 0.1673(4) 0.0961(6) 0.073(2) Uani 0.652(6) 1 d D U P C 1
H18 H 0.277880 0.195420 0.066684 0.088 Uiso 0.652(6) 1 calc R U P C 1
C19 C 0.2816(4) 0.1828(4) 0.1646(5) 0.075(2) Uani 0.652(6) 1 d D U P C 1
H19A H 0.318900 0.184111 0.167814 0.091 Uiso 0.652(6) 1 calc R U P C 1
H19B H 0.268946 0.217630 0.171452 0.091 Uiso 0.652(6) 1 calc R U P C 1
C20 C 0.2621(4) 0.1501(4) 0.2191(6) 0.085(2) Uani 0.652(6) 1 d D U P C 1
H20A H 0.264393 0.169746 0.259311 0.102 Uiso 0.652(6) 1 calc R U P C 1
H20B H 0.284511 0.120334 0.223521 0.102 Uiso 0.652(6) 1 calc R U P C 1
C21 C 0.2077(4) 0.1318(4) 0.2108(5) 0.082(2) Uani 0.652(6) 1 d D U P C 1
H21A H 0.184390 0.159388 0.223063 0.099 Uiso 0.652(6) 1 calc R U P C 1
H21B H 0.201732 0.103095 0.240178 0.099 Uiso 0.652(6) 1 calc R U P C 1
Fe1B Fe 0.1428(6) 0.250000 0.125000 0.058(3) Uani 0.348(6) 2 d DS TU P C 2
N2B N 0.1222(8) 0.2486(12) 0.2243(8) 0.064(6) Uani 0.348(6) 1 d D U P C 2
N3B N 0.1456(7) 0.2540(11) 0.2824(9) 0.071(5) Uani 0.348(6) 1 d D U P C 2
C4B C 0.0722(9) 0.2571(14) 0.2349(12) 0.070(6) Uani 0.348(6) 1 d D U P C 2
C5B C 0.0649(8) 0.2655(11) 0.2998(12) 0.080(6) Uani 0.348(6) 1 d D U P C 2
H5B H 0.033291 0.270726 0.320417 0.097 Uiso 0.348(6) 1 calc R U P C 2
C6B C 0.1118(8) 0.2648(11) 0.3290(9) 0.081(5) Uani 0.348(6) 1 d D U P C 2
C7B C 0.1256(6) 0.2754(8) 0.3978(9) 0.091(5) Uani 0.348(6) 1 d D U P C 2
C8B C 0.1515(9) 0.3270(9) 0.3981(11) 0.101(7) Uani 0.348(6) 1 d D U P C 2
H8BA H 0.179736 0.326756 0.367761 0.151 Uiso 0.348(6) 1 calc R U P C 2
H8BB H 0.164332 0.334224 0.441060 0.151 Uiso 0.348(6) 1 calc R U P C 2
H8BC H 0.127151 0.353103 0.385688 0.151 Uiso 0.348(6) 1 calc R U P C 2
C9B C 0.0772(8) 0.2806(15) 0.4378(10) 0.117(8) Uani 0.348(6) 1 d D U P C 2
H9BA H 0.068386 0.316418 0.442126 0.175 Uiso 0.348(6) 1 calc R U P C 2
H9BB H 0.082785 0.266014 0.480287 0.175 Uiso 0.348(6) 1 calc R U P C 2
H9BC H 0.049457 0.262607 0.416650 0.175 Uiso 0.348(6) 1 calc R U P C 2
C10B C 0.1592(8) 0.2356(12) 0.4302(12) 0.099(8) Uani 0.348(6) 1 d D U P C 2
H10D H 0.150784 0.202001 0.413488 0.148 Uiso 0.348(6) 1 calc R U P C 2
H10E H 0.153343 0.236235 0.476417 0.148 Uiso 0.348(6) 1 calc R U P C 2
H10F H 0.194777 0.243063 0.421399 0.148 Uiso 0.348(6) 1 calc R U P C 2
C11B C 0.1998(8) 0.2436(8) 0.2831(12) 0.071(5) Uani 0.348(6) 1 d D U P C 2
H11C H 0.215622 0.260434 0.320242 0.085 Uiso 0.348(6) 1 calc R U P C 2
H11D H 0.215602 0.257182 0.243776 0.085 Uiso 0.348(6) 1 calc R U P C 2
C12B C 0.2089(7) 0.1869(6) 0.2869(8) 0.070(4) Uani 0.348(6) 1 d D U P C 2
H12C H 0.195680 0.174870 0.328429 0.084 Uiso 0.348(6) 1 calc R U P C 2
H12D H 0.245905 0.181156 0.287155 0.084 Uiso 0.348(6) 1 calc R U P C 2
C13B C 0.1861(7) 0.1539(7) 0.2347(8) 0.076(4) Uani 0.348(6) 1 d D U P C 2
H13C H 0.149277 0.160325 0.233489 0.091 Uiso 0.348(6) 1 calc R U P C 2
H13D H 0.190910 0.118096 0.247072 0.091 Uiso 0.348(6) 1 calc R U P C 2
B1B B 0.2084(7) 0.1611(8) 0.1616(10) 0.076(3) Uani 0.348(6) 1 d D U P C 2
H1B H 0.193786 0.192878 0.143427 0.091 Uiso 0.348(6) 1 calc R U P C 2
C14B C 0.1924(8) 0.1146(7) 0.1158(9) 0.078(3) Uani 0.348(6) 1 d D U P C 2
H14B H 0.154974 0.110080 0.118579 0.093 Uiso 0.348(6) 1 calc R U P C 2
C15B C 0.2182(9) 0.0654(8) 0.1391(14) 0.083(4) Uani 0.348(6) 1 d D U P C 2
H15C H 0.201817 0.055206 0.179625 0.100 Uiso 0.348(6) 1 calc R U P C 2
H15D H 0.210971 0.038585 0.107407 0.100 Uiso 0.348(6) 1 calc R U P C 2
C16B C 0.2755(8) 0.0665(7) 0.1503(13) 0.081(4) Uani 0.348(6) 1 d D U P C 2
H16C H 0.292990 0.062431 0.108786 0.097 Uiso 0.348(6) 1 calc R U P C 2
H16D H 0.285069 0.037573 0.177686 0.097 Uiso 0.348(6) 1 calc R U P C 2
C17B C 0.2940(8) 0.1160(6) 0.1821(11) 0.082(3) Uani 0.348(6) 1 d D U P C 2
H17C H 0.286238 0.114532 0.228365 0.099 Uiso 0.348(6) 1 calc R U P C 2
H17D H 0.331125 0.118368 0.177468 0.099 Uiso 0.348(6) 1 calc R U P C 2
C18B C 0.2699(6) 0.1638(7) 0.1541(10) 0.074(3) Uani 0.348(6) 1 d D U P C 2
H18B H 0.281339 0.192374 0.181776 0.089 Uiso 0.348(6) 1 calc R U P C 2
C19B C 0.2829(8) 0.1789(8) 0.0861(10) 0.078(3) Uani 0.348(6) 1 d D U P C 2
H19C H 0.320073 0.181230 0.082060 0.094 Uiso 0.348(6) 1 calc R U P C 2
H19D H 0.268703 0.212870 0.077695 0.094 Uiso 0.348(6) 1 calc R U P C 2
C20B C 0.2631(6) 0.1424(7) 0.0357(10) 0.080(3) Uani 0.348(6) 1 d D U P C 2
H20C H 0.284234 0.111506 0.036165 0.096 Uiso 0.348(6) 1 calc R U P C 2
H20D H 0.266664 0.158246 -0.006827 0.096 Uiso 0.348(6) 1 calc R U P C 2
C21B C 0.2065(7) 0.1267(7) 0.0455(8) 0.072(3) Uani 0.348(6) 1 d D U P C 2
H21C H 0.184536 0.154531 0.030180 0.087 Uiso 0.348(6) 1 calc R U P C 2
H21D H 0.199312 0.096617 0.018965 0.087 Uiso 0.348(6) 1 calc R U P C 2

loop_
_atom_site_aniso_label
_atom_site_aniso_U_11
_atom_site_aniso_U_22
_atom_site_aniso_U_33
_atom_site_aniso_U_23
_atom_site_aniso_U_13
_atom_site_aniso_U_12
K1 0.0452(19) 0.064(3) 0.191(6) 0.000 0.000 -0.0046(18)
C22 0.046(8) 0.081(11) 0.19(2) 0.000(14) 0.003(12) 0.021(8)
O1 0.052(6) 0.053(6) 0.200(14) 0.003(7) -0.037(7) -0.002(5)
C23 0.076(8) 0.041(6) 0.176(13) 0.003(8) -0.025(9) -0.015(6)
C24 0.078(8) 0.052(7) 0.149(11) -0.008(8) -0.032(8) -0.017(7)
O2 0.063(6) 0.057(6) 0.131(9) -0.004(7) -0.011(7) -0.005(5)
C25 0.087(12) 0.061(9) 0.138(17) 0.001(10) 0.004(11) -0.004(9)
C26 0.110(16) 0.121(17) 0.142(18) -0.010(15) 0.021(14) -0.018(14)
O3 0.081(9) 0.139(13) 0.173(14) -0.046(11) 0.024(9) -0.029(9)
C27 0.099(11) 0.140(13) 0.177(15) -0.037(12) 0.034(11) -0.006(11)
C28 0.122(13) 0.127(13) 0.176(16) -0.034(12) 0.015(12) 0.003(11)
O4 0.147(14) 0.110(12) 0.192(16) -0.025(11) -0.017(12) 0.014(11)
C29 0.19(3) 0.15(2) 0.22(3) -0.02(2) -0.06(2) -0.02(2)
K2 0.063(6) 0.072(6) 0.56(5) 0.000 0.000 -0.006(5)
K3 0.9(3) 0.7(2) 1.2(4) 0.000 0.000 0.7(2)
N1 0.035(2) 0.077(4) 0.069(3) -0.018(3) 0.000 0.000
C1 0.032(3) 0.165(9) 0.088(5) -0.023(6) 0.000 0.000
C2 0.035(2) 0.150(6) 0.081(3) -0.017(4) -0.006(2) -0.003(4)
C3 0.0364(19) 0.096(4) 0.074(3) -0.012(3) 0.0005(18) 0.001(3)
Fe1 0.033(3) 0.067(3) 0.086(3) -0.010(2) 0.000 0.000
N2 0.042(6) 0.062(6) 0.087(6) -0.026(5) 0.019(5) -0.009(4)
N3 0.038(5) 0.077(5) 0.084(6) -0.026(5) 0.027(4) -0.006(5)
C4 0.033(4) 0.082(6) 0.070(5) -0.021(5) 0.009(4) -0.003(5)
C5 0.034(4) 0.090(7) 0.077(5) -0.007(5) 0.007(4) -0.004(5)
C6 0.045(4) 0.094(7) 0.088(6) -0.015(5) 0.015(4) 0.004(5)
C7 0.056(5) 0.116(8) 0.105(7) 0.008(6) 0.020(5) 0.014(5)
C8 0.101(10) 0.116(11) 0.159(13) 0.037(10) 0.038(9) 0.000(9)
C9 0.080(8) 0.192(16) 0.079(7) 0.021(9) 0.021(6) 0.023(10)
C10 0.085(9) 0.130(11) 0.090(8) -0.007(9) 0.032(7) 0.004(9)
C11 0.037(4) 0.092(7) 0.106(7) -0.022(6) 0.022(4) -0.006(5)
C12 0.048(4) 0.084(6) 0.108(6) -0.031(5) 0.014(4) 0.000(4)
C13 0.047(4) 0.063(5) 0.111(6) -0.032(4) 0.005(4) -0.001(4)
B1 0.045(4) 0.057(4) 0.111(5) -0.032(4) 0.007(4) 0.003(3)
C14 0.062(4) 0.066(4) 0.115(6) -0.026(4) 0.005(5) -0.006(4)
C15 0.079(5) 0.054(4) 0.112(7) -0.021(5) 0.012(5) 0.001(4)
C16 0.075(4) 0.060(4) 0.120(7) -0.019(5) 0.004(5) 0.011(4)
C17 0.055(4) 0.053(4) 0.127(6) -0.021(4) 0.006(4) 0.007(3)
C18 0.049(4) 0.049(4) 0.122(5) -0.017(4) 0.005(4) -0.002(3)
C19 0.053(4) 0.060(5) 0.114(5) -0.016(4) -0.008(4) 0.002(4)
C20 0.066(5) 0.070(4) 0.119(5) -0.015(4) -0.019(4) 0.012(4)
C21 0.067(5) 0.072(5) 0.107(6) -0.018(4) -0.001(4) 0.004(4)
Fe1B 0.028(5) 0.045(4) 0.100(7) -0.038(4) 0.000 0.000
N2B 0.026(8) 0.072(10) 0.093(11) 0.003(9) 0.012(8) 0.011(8)
N3B 0.040(9) 0.090(10) 0.083(10) 0.001(8) 0.008(8) 0.016(8)
C4B 0.043(11) 0.077(11) 0.091(12) -0.005(9) 0.007(9) 0.002(8)
C5B 0.048(9) 0.094(12) 0.100(11) -0.002(9) 0.008(8) 0.012(8)
C6B 0.048(8) 0.105(10) 0.092(9) -0.009(8) 0.007(8) 0.016(8)
C7B 0.055(8) 0.131(12) 0.086(9) -0.011(9) -0.014(8) 0.021(9)
C8B 0.077(12) 0.134(17) 0.091(12) -0.050(12) -0.021(10) 0.019(12)
C9B 0.078(13) 0.19(2) 0.078(13) -0.042(16) -0.024(10) 0.043(16)
C10B 0.058(11) 0.16(2) 0.080(12) 0.025(15) -0.014(9) 0.002(14)
C11B 0.047(8) 0.093(10) 0.074(9) 0.014(9) 0.007(7) 0.009(8)
C12B 0.061(7) 0.078(8) 0.070(8) 0.011(6) 0.001(6) 0.016(7)
C13B 0.060(7) 0.072(7) 0.097(8) -0.008(6) 0.001(6) 0.010(6)
B1B 0.056(5) 0.061(5) 0.111(6) -0.007(5) -0.001(5) 0.004(5)
C14B 0.063(5) 0.060(5) 0.111(7) -0.016(6) 0.002(6) -0.004(5)
C15B 0.078(6) 0.055(6) 0.116(8) -0.022(6) 0.006(6) -0.002(6)
C16B 0.080(6) 0.051(6) 0.112(8) -0.019(7) 0.005(7) 0.007(6)
C17B 0.066(6) 0.061(6) 0.120(7) -0.008(6) -0.007(6) 0.009(5)
C18B 0.053(5) 0.056(6) 0.114(6) -0.002(6) -0.001(6) 0.011(5)
C19B 0.055(6) 0.063(6) 0.117(6) -0.010(6) 0.006(6) 0.003(6)
C20B 0.058(6) 0.060(6) 0.123(7) -0.019(6) 0.009(6) 0.005(5)
C21B 0.053(6) 0.058(6) 0.106(7) -0.018(6) -0.002(6) -0.003(5)

loop_
_atom_type_symbol
_atom_type_description
_atom_type_scat_dispersion_real
_atom_type_scat_dispersion_imag
_atom_type_scat_source
C C 0.0033 0.0016 'International Tables Vol C Tables 4.2.6.8 and 6.1.1.4'
H H 0.0000 0.0000 'International Tables Vol C Tables 4.2.6.8 and 6.1.1.4'
B B 0.0013 0.0007 'International Tables Vol C Tables 4.2.6.8 and 6.1.1.4'
Cl Cl 0.1484 0.1585 'International Tables Vol C Tables 4.2.6.8 and 6.1.1.4'
Fe Fe 0.3463 0.8444 'International Tables Vol C Tables 4.2.6.8 and 6.1.1.4'
N N 0.0061 0.0033 'International Tables Vol C Tables 4.2.6.8 and 6.1.1.4'
O O 0.0106 0.0060 'International Tables Vol C Tables 4.2.6.8 and 6.1.1.4'
K K 0.2009 0.2494 'International Tables Vol C Tables 4.2.6.8 and 6.1.1.4'

loop_
_geom_angle_atom_site_label_1
_geom_angle_atom_site_label_2
_geom_angle_atom_site_label_3
_geom_angle
_geom_angle_site_symmetry_1
_geom_angle_site_symmetry_3
O2 K1 O2 116.6(7) . 2_565
O2 K1 O3 162.7(5) . .
O2 K1 O3 71.8(5) 2_565 .
O2 K1 O3 71.8(5) . 2_565
O2 K1 O3 162.7(5) 2_565 2_565
O3 K1 O3 104.7(9) . 2_565
O2 K1 O1 80.6(4) . 2_565
O2 K1 O1 61.0(4) 2_565 2_565
O3 K1 O1 116.1(4) . 2_565
O3 K1 O1 108.3(6) 2_565 2_565
O2 K1 O1 60.9(4) . .
O2 K1 O1 80.6(4) 2_565 .
O3 K1 O1 108.3(6) . .
O3 K1 O1 116.1(4) 2_565 .
O1 K1 O1 103.8(8) 2_565 .
O2 K1 O4 112.5(5) . 2_565
O2 K1 O4 104.2(6) 2_565 2_565
O3 K1 O4 77.8(7) . 2_565
O3 K1 O4 58.8(6) 2_565 2_565
O1 K1 O4 75.2(6) 2_565 2_565
O1 K1 O4 173.4(5) . 2_565
O2 K1 O4 104.2(6) . .
O2 K1 O4 112.5(5) 2_565 .
O3 K1 O4 58.8(6) . .
O3 K1 O4 77.8(7) 2_565 .
O1 K1 O4 173.4(5) 2_565 .
O1 K1 O4 75.2(6) . .
O4 K1 O4 106.6(11) 2_565 .
O1 C22 H22A 109.5 . .
O1 C22 H22B 109.5 . .
H22A C22 H22B 109.5 . .
O1 C22 H22C 109.5 . .
H22A C22 H22C 109.5 . .
H22B C22 H22C 109.5 . .
C23 O1 C22 110.1(14) . .
C23 O1 K1 113.3(11) . .
C22 O1 K1 122.9(16) . .
O1 C23 C24 109.0(15) . .
O1 C23 H23 125.5 . .
C24 C23 H23 125.5 . .
C23 C24 O2 107(2) . .
C23 C24 H24A 110.3 . .
O2 C24 H24A 110.3 . .
C23 C24 H24B 110.3 . .
O2 C24 H24B 110.3 . .
H24A C24 H24B 108.5 . .
C24 O2 C25 109.7(17) . .
C24 O2 K1 114.5(10) . .
C25 O2 K1 119.7(11) . .
O2 C25 H25A 109.5 . .
O2 C25 H25B 109.5 . .
H25A C25 H25B 109.5 . .
O2 C25 H25C 109.5 . .
H25A C25 H25C 109.5 . .
H25B C25 H25C 109.5 . .
O3 C26 H26A 109.5 . .
O3 C26 H26B 109.5 . .
H26A C26 H26B 109.5 . .
O3 C26 H26C 109.5 . .
H26A C26 H26C 109.5 . .
H26B C26 H26C 109.5 . .
C26 O3 C27 107.0(19) . .
C26 O3 K1 125.2(16) . .
C27 O3 K1 122.7(17) . .
O3 C27 C28 106(2) . .
O3 C27 H27A 110.5 . .
C28 C27 H27A 110.5 . .
O3 C27 H27B 110.5 . .
C28 C27 H27B 110.5 . .
H27A C27 H27B 108.7 . .
C27 C28 O4 110(3) . .
C27 C28 H28A 109.7 . .
O4 C28 H28A 109.7 . .
C27 C28 H28B 109.7 . .
O4 C28 H28B 109.7 . .
H28A C28 H28B 108.2 . .
C28 O4 C29 119(3) . .
C28 O4 K1 111.7(16) . .
C29 O4 K1 107(3) . .
O4 C29 H29A 109.5 . .
O4 C29 H29B 109.5 . .
H29A C29 H29B 109.5 . .
O4 C29 H29C 109.5 . .
H29A C29 H29C 109.5 . .
H29B C29 H29C 109.5 . .
K2 K2 K3 180.000(17) 11_455 .
C3 N1 C3 115.1(5) . 14_454
C3 N1 Fe1 122.5(3) . .
C3 N1 Fe1 122.5(3) 14_454 .
C3 N1 Fe1B 122.5(3) . .
C3 N1 Fe1B 122.5(3) 14_454 .
C2 C1 C2 117.2(6) 14_454 .
C2 C1 H1 121.4 14_454 .
C2 C1 H1 121.4 . .
C3 C2 C1 119.1(5) . .
C3 C2 H2 120.4 . .
C1 C2 H2 120.4 . .
C2 C3 N1 124.7(5) . .
C2 C3 C4B 125.8(10) . 14_454
N1 C3 C4B 109.1(10) . 14_454
C2 C3 C4 123.8(6) . .
N1 C3 C4 111.4(6) . .
N1 Fe1 N2 74.8(4) . 14_454
N1 Fe1 N2 74.8(4) . .
N2 Fe1 N2 149.5(8) 14_454 .
C4 N2 N3 105.0(9) . .
C4 N2 Fe1 116.5(8) . .
N3 N2 Fe1 137.5(9) . .
C6 N3 N2 112.0(8) . .
C6 N3 C11 133.5(9) . .
N2 N3 C11 113.8(11) . .
N2 C4 C5 111.1(8) . .
N2 C4 C3 114.3(9) . .
C5 C4 C3 134.6(9) . .
C4 C5 C6 106.9(9) . .
C4 C5 H5 126.6 . .
C6 C5 H5 126.6 . .
N3 C6 C5 105.0(8) . .
N3 C6 C7 127.5(9) . .
C5 C6 C7 127.2(10) . .
C9 C7 C6 110.6(8) . .
C9 C7 C10 108.7(11) . .
C6 C7 C10 112.3(10) . .
C9 C7 C8 109.6(11) . .
C6 C7 C8 108.1(10) . .
C10 C7 C8 107.5(9) . .
C7 C8 H8A 109.5 . .
C7 C8 H8AB 109.5 . .
H8A C8 H8AB 109.5 . .
C7 C8 H8AC 109.5 . .
H8A C8 H8AC 109.5 . .
H8AB C8 H8AC 109.5 . .
C7 C9 H9A 109.5 . .
C7 C9 H9AB 109.5 . .
H9A C9 H9AB 109.5 . .
C7 C9 H9AC 109.5 . .
H9A C9 H9AC 109.5 . .
H9AB C9 H9AC 109.5 . .
C7 C10 H10A 109.5 . .
C7 C10 H10B 109.5 . .
H10A C10 H10B 109.5 . .
C7 C10 H10C 109.5 . .
H10A C10 H10C 109.5 . .
H10B C10 H10C 109.5 . .
N3 C11 C12 110.9(10) . .
N3 C11 H11A 109.5 . .
C12 C11 H11A 109.5 . .
N3 C11 H11B 109.5 . .
C12 C11 H11B 109.5 . .
H11A C11 H11B 108.0 . .
C11 C12 C13 114.6(9) . .
C11 C12 H12A 108.6 . .
C13 C12 H12A 108.6 . .
C11 C12 H12B 108.6 . .
C13 C12 H12B 108.6 . .
H12A C12 H12B 107.6 . .
C12 C13 B1 119.1(8) . .
C12 C13 H13A 107.6 . .
B1 C13 H13A 107.6 . .
C12 C13 H13B 107.6 . .
B1 C13 H13B 107.6 . .
H13A C13 H13B 107.0 . .
C14 B1 C18 104.6(9) . .
C14 B1 C13 114.2(8) . .
C18 B1 C13 114.9(8) . .
C14 B1 H1A 107.6 . .
C18 B1 H1A 107.6 . .
C13 B1 H1A 107.6 . .
C21 C14 C15 114.0(10) . .
C21 C14 B1 110.7(9) . .
C15 C14 B1 108.6(9) . .
C21 C14 H14 107.8 . .
C15 C14 H14 107.8 . .
B1 C14 H14 107.8 . .
C16 C15 C14 114.7(10) . .
C16 C15 H15A 108.6 . .
C14 C15 H15A 108.6 . .
C16 C15 H15B 108.6 . .
C14 C15 H15B 108.6 . .
H15A C15 H15B 107.6 . .
C17 C16 C15 111.2(10) . .
C17 C16 H16A 109.4 . .
C15 C16 H16A 109.4 . .
C17 C16 H16B 109.4 . .
C15 C16 H16B 109.4 . .
H16A C16 H16B 108.0 . .
C16 C17 C18 113.5(9) . .
C16 C17 H17A 108.9 . .
C18 C17 H17A 108.9 . .
C16 C17 H17B 108.9 . .
C18 C17 H17B 108.9 . .
H17A C17 H17B 107.7 . .
C19 C18 C17 113.8(10) . .
C19 C18 B1 108.9(8) . .
C17 C18 B1 108.6(8) . .
C19 C18 H18 108.5 . .
C17 C18 H18 108.5 . .
B1 C18 H18 108.5 . .
C20 C19 C18 118.1(9) . .
C20 C19 H19A 107.8 . .
C18 C19 H19A 107.8 . .
C20 C19 H19B 107.8 . .
C18 C19 H19B 107.8 . .
H19A C19 H19B 107.1 . .
C19 C20 C21 114.4(9) . .
C19 C20 H20A 108.7 . .
C21 C20 H20A 108.7 . .
C19 C20 H20B 108.7 . .
C21 C20 H20B 108.7 . .
H20A C20 H20B 107.6 . .
C20 C21 C14 113.7(10) . .
C20 C21 H21A 108.8 . .
C14 C21 H21A 108.8 . .
C20 C21 H21B 108.8 . .
C14 C21 H21B 108.8 . .
H21A C21 H21B 107.7 . .
N1 Fe1B N2B 75.3(7) . 14_454
N1 Fe1B N2B 75.3(7) . .
N2B Fe1B N2B 150.6(15) 14_454 .
C4B N2B N3B 106.1(15) . .
C4B N2B Fe1B 113.6(16) . .
N3B N2B Fe1B 137.8(14) . .
C6B N3B N2B 111.3(14) . .
C6B N3B C11B 132.9(18) . .
N2B N3B C11B 115.6(17) . .
N2B C4B C5B 108.7(18) . .
C6B C5B C4B 107.7(17) . .
C6B C5B H5B 126.1 . .
C4B C5B H5B 126.1 . .
N3B C6B C5B 106.1(15) . .
N3B C6B C7B 124.5(16) . .
C5B C6B C7B 129.4(17) . .
C6B C7B C8B 106.2(16) . .
C6B C7B C10B 115.7(18) . .
C8B C7B C10B 110.6(18) . .
C6B C7B C9B 109.5(14) . .
C8B C7B C9B 107.0(19) . .
C10B C7B C9B 107.5(18) . .
C7B C8B H8BA 109.5 . .
C7B C8B H8BB 109.5 . .
H8BA C8B H8BB 109.5 . .
C7B C8B H8BC 109.5 . .
H8BA C8B H8BC 109.5 . .
H8BB C8B H8BC 109.5 . .
C7B C9B H9BA 109.5 . .
C7B C9B H9BB 109.5 . .
H9BA C9B H9BB 109.5 . .
C7B C9B H9BC 109.5 . .
H9BA C9B H9BC 109.5 . .
H9BB C9B H9BC 109.5 . .
C7B C10B H10D 109.5 . .
C7B C10B H10E 109.5 . .
H10D C10B H10E 109.5 . .
C7B C10B H10F 109.5 . .
H10D C10B H10F 109.5 . .
H10E C10B H10F 109.5 . .
N3B C11B C12B 110.0(17) . .
N3B C11B H11C 109.7 . .
C12B C11B H11C 109.7 . .
N3B C11B H11D 109.7 . .
C12B C11B H11D 109.7 . .
H11C C11B H11D 108.2 . .
C11B C12B C13B 117.7(16) . .
C11B C12B H12C 107.9 . .
C13B C12B H12C 107.9 . .
C11B C12B H12D 107.9 . .
C13B C12B H12D 107.9 . .
H12C C12B H12D 107.2 . .
C12B C13B B1B 117.3(15) . .
C12B C13B H13C 108.0 . .
B1B C13B H13C 108.0 . .
C12B C13B H13D 108.0 . .
B1B C13B H13D 108.0 . .
H13C C13B H13D 107.2 . .
C14B B1B C18B 103.6(14) . .
C14B B1B C13B 111.6(14) . .
C18B B1B C13B 116.7(15) . .
C14B B1B H1B 108.2 . .
C18B B1B H1B 108.2 . .
C13B B1B H1B 108.2 . .
C15B C14B C21B 111.5(18) . .
C15B C14B B1B 109.8(16) . .
C21B C14B B1B 110.1(14) . .
C15B C14B H14B 108.4 . .
C21B C14B H14B 108.4 . .
B1B C14B H14B 108.4 . .
C16B C15B C14B 117.8(18) . .
C16B C15B H15C 107.9 . .
C14B C15B H15C 107.9 . .
C16B C15B H15D 107.9 . .
C14B C15B H15D 107.9 . .
H15C C15B H15D 107.2 . .
C15B C16B C17B 113.2(16) . .
C15B C16B H16C 108.9 . .
C17B C16B H16C 108.9 . .
C15B C16B H16D 108.9 . .
C17B C16B H16D 108.9 . .
H16C C16B H16D 107.8 . .
C18B C17B C16B 113.7(16) . .
C18B C17B H17C 108.8 . .
C16B C17B H17C 108.8 . .
C18B C17B H17D 108.8 . .
C16B C17B H17D 108.8 . .
H17C C17B H17D 107.7 . .
C19B C18B C17B 118.9(17) . .
C19B C18B B1B 109.0(15) . .
C17B C18B B1B 109.9(15) . .
C19B C18B H18B 106.0 . .
C17B C18B H18B 106.0 . .
B1B C18B H18B 106.0 . .
C18B C19B C20B 113.9(17) . .
C18B C19B H19C 108.8 . .
C20B C19B H19C 108.8 . .
C18B C19B H19D 108.8 . .
C20B C19B H19D 108.8 . .
H19C C19B H19D 107.7 . .
C19B C20B C21B 113.9(15) . .
C19B C20B H20C 108.8 . .
C21B C20B H20C 108.8 . .
C19B C20B H20D 108.8 . .
C21B C20B H20D 108.8 . .
H20C C20B H20D 107.7 . .
C14B C21B C20B 114.0(16) . .
C14B C21B H21C 108.7 . .
C20B C21B H21C 108.7 . .
C14B C21B H21D 108.7 . .
C20B C21B H21D 108.7 . .
H21C C21B H21D 107.6 . .

loop_
_geom_bond_atom_site_label_1
_geom_bond_atom_site_label_2
_geom_bond_distance
_geom_bond_site_symmetry_2
K1 O2 2.725(15) .
K1 O2 2.725(15) 2_565
K1 O3 2.792(19) .
K1 O3 2.792(19) 2_565
K1 O1 2.854(15) 2_565
K1 O1 2.854(15) .
K1 O4 2.87(3) 2_565
K1 O4 2.87(2) .
C22 O1 1.42(2) .
C22 H22A 0.9800 .
C22 H22B 0.9800 .
C22 H22C 0.9800 .
O1 C23 1.42(2) .
C23 C24 1.48(3) .
C23 H23 0.9500 .
C24 O2 1.49(3) .
C24 H24A 0.9900 .
C24 H24B 0.9900 .
O2 C25 1.50(2) .
C25 H25A 0.9800 .
C25 H25B 0.9800 .
C25 H25C 0.9800 .
C26 O3 1.42(2) .
C26 H26A 0.9800 .
C26 H26B 0.9800 .
C26 H26C 0.9800 .
O3 C27 1.43(3) .
C27 C28 1.49(3) .
C27 H27A 0.9900 .
C27 H27B 0.9900 .
C28 O4 1.50(3) .
C28 H28A 0.9900 .
C28 H28B 0.9900 .
O4 C29 1.51(3) .
C29 H29A 0.9800 .
C29 H29B 0.9800 .
C29 H29C 0.9800 .
K2 K2 3.90(7) 11_455
K2 K3 5.03(18) .
N1 C3 1.370(6) .
N1 C3 1.370(6) 14_454
N1 Fe1 2.008(11) .
N1 Fe1B 2.039(17) .
C1 C2 1.418(7) 14_454
C1 C2 1.418(7) .
C1 H1 0.9500 .
C2 C3 1.365(6) .
C2 H2 0.9500 .
C3 C4B 1.47(3) 14_454
C3 C4 1.478(12) .
Fe1 N2 2.160(10) 14_454
Fe1 N2 2.160(10) .
N2 C4 1.337(11) .
N2 N3 1.384(10) .
N3 C6 1.366(13) .
N3 C11 1.463(11) .
C4 C5 1.389(13) .
C5 C6 1.400(10) .
C5 H5 0.9500 .
C6 C7 1.524(14) .
C7 C9 1.517(14) .
C7 C10 1.533(14) .
C7 C8 1.540(15) .
C8 H8A 0.9800 .
C8 H8AB 0.9800 .
C8 H8AC 0.9800 .
C9 H9A 0.9800 .
C9 H9AB 0.9800 .
C9 H9AC 0.9800 .
C10 H10A 0.9800 .
C10 H10B 0.9800 .
C10 H10C 0.9800 .
C11 C12 1.530(15) .
C11 H11A 0.9900 .
C11 H11B 0.9900 .
C12 C13 1.538(15) .
C12 H12A 0.9900 .
C12 H12B 0.9900 .
C13 B1 1.633(15) .
C13 H13A 0.9900 .
C13 H13B 0.9900 .
B1 C14 1.612(16) .
B1 C18 1.628(13) .
B1 H1A 1.0000 .
C14 C21 1.555(13) .
C14 C15 1.565(13) .
C14 H14 1.0000 .
C15 C16 1.533(13) .
C15 H15A 0.9900 .
C15 H15B 0.9900 .
C16 C17 1.532(16) .
C16 H16A 0.9900 .
C16 H16B 0.9900 .
C17 C18 1.550(12) .
C17 H17A 0.9900 .
C17 H17B 0.9900 .
C18 C19 1.534(13) .
C18 H18 1.0000 .
C19 C20 1.522(17) .
C19 H19A 0.9900 .
C19 H19B 0.9900 .
C20 C21 1.529(14) .
C20 H20A 0.9900 .
C20 H20B 0.9900 .
C21 H21A 0.9900 .
C21 H21B 0.9900 .
Fe1B N2B 2.151(15) 14_454
Fe1B N2B 2.151(15) .
N2B C4B 1.360(19) .
N2B N3B 1.371(18) .
N3B C6B 1.354(18) .
N3B C11B 1.461(18) .
C4B C5B 1.39(2) .
C5B C6B 1.38(2) .
C5B H5B 0.9500 .
C6B C7B 1.51(2) .
C7B C8B 1.526(19) .
C7B C10B 1.536(18) .
C7B C9B 1.538(18) .
C8B H8BA 0.9800 .
C8B H8BB 0.9800 .
C8B H8BC 0.9800 .
C9B H9BA 0.9800 .
C9B H9BB 0.9800 .
C9B H9BC 0.9800 .
C10B H10D 0.9800 .
C10B H10E 0.9800 .
C10B H10F 0.9800 .
C11B C12B 1.52(2) .
C11B H11C 0.9900 .
C11B H11D 0.9900 .
C12B C13B 1.52(2) .
C12B H12C 0.9900 .
C12B H12D 0.9900 .
C13B B1B 1.65(2) .
C13B H13C 0.9900 .
C13B H13D 0.9900 .
B1B C14B 1.62(2) .
B1B C18B 1.64(2) .
B1B H1B 1.0000 .
C14B C15B 1.548(18) .
C14B C21B 1.551(18) .
C14B H14B 1.0000 .
C15B C16B 1.54(2) .
C15B H15C 0.9900 .
C15B H15D 0.9900 .
C16B C17B 1.55(2) .
C16B H16C 0.9900 .
C16B H16D 0.9900 .
C17B C18B 1.531(17) .
C17B H17C 0.9900 .
C17B H17D 0.9900 .
C18B C19B 1.517(18) .
C18B H18B 1.0000 .
C19B C20B 1.52(2) .
C19B H19C 0.9900 .
C19B H19D 0.9900 .
C20B C21B 1.566(19) .
C20B H20C 0.9900 .
C20B H20D 0.9900 .
C21B H21C 0.9900 .
C21B H21D 0.9900 .

loop_
_geom_torsion_atom_site_label_1
_geom_torsion_atom_site_label_2
_geom_torsion_atom_site_label_3
_geom_torsion_atom_site_label_4
_geom_torsion
_geom_torsion_site_symmetry_1
_geom_torsion_site_symmetry_4
C22 O1 C23 C24 -171(2) . .
K1 O1 C23 C24 47(2) . .
O1 C23 C24 O2 -67(2) . .
C23 C24 O2 C25 -168.5(14) . .
C23 C24 O2 K1 53.6(15) . .
C26 O3 C27 C28 163(3) . .
K1 O3 C27 C28 -41(4) . .
O3 C27 C28 O4 61(4) . .
C27 C28 O4 C29 -180(3) . .
C27 C28 O4 K1 -55(3) . .
C2 C1 C2 C3 0.6(6) 14_454 .
C1 C2 C3 N1 -1.3(14) . .
C1 C2 C3 C4B 171.9(19) . 14_454
C1 C2 C3 C4 -178.7(11) . .
C3 N1 C3 C2 0.7(7) 14_454 .
Fe1 N1 C3 C2 -179.3(7) . .
Fe1B N1 C3 C2 -179.3(7) . .
C3 N1 C3 C4B -173.5(17) 14_454 14_454
Fe1B N1 C3 C4B 6.5(17) . 14_454
C3 N1 C3 C4 178.3(11) 14_454 .
Fe1 N1 C3 C4 -1.7(11) . .
C4 N2 N3 C6 0.2(12) . .
Fe1 N2 N3 C6 -167.0(13) . .
C4 N2 N3 C11 -171.3(13) . .
Fe1 N2 N3 C11 21.4(17) . .
N3 N2 C4 C5 2.4(13) . .
Fe1 N2 C4 C5 172.8(12) . .
N3 N2 C4 C3 -179.2(13) . .
Fe1 N2 C4 C3 -8.8(16) . .
C2 C3 C4 N2 -175.4(11) . .
N1 C3 C4 N2 6.8(15) . .
C2 C3 C4 C5 2(3) . .
N1 C3 C4 C5 -175.3(16) . .
N2 C4 C5 C6 -4.0(16) . .
C3 C4 C5 C6 178.0(17) . .
N2 N3 C6 C5 -2.6(14) . .
C11 N3 C6 C5 166.7(15) . .
N2 N3 C6 C7 170.8(12) . .
C11 N3 C6 C7 -20(2) . .
C4 C5 C6 N3 3.9(16) . .
C4 C5 C6 C7 -169.6(13) . .
N3 C6 C7 C9 178.1(14) . .
C5 C6 C7 C9 -9.8(19) . .
N3 C6 C7 C10 56.5(18) . .
C5 C6 C7 C10 -131.5(14) . .
N3 C6 C7 C8 -61.9(17) . .
C5 C6 C7 C8 110.2(14) . .
C6 N3 C11 C12 -83(2) . .
N2 N3 C11 C12 86.5(13) . .
N3 C11 C12 C13 -64.5(14) . .
C11 C12 C13 B1 -60.9(12) . .
C12 C13 B1 C14 -163.3(8) . .
C12 C13 B1 C18 -42.4(12) . .
C18 B1 C14 C21 63.8(10) . .
C13 B1 C14 C21 -169.7(8) . .
C18 B1 C14 C15 -62.0(10) . .
C13 B1 C14 C15 64.4(11) . .
C21 C14 C15 C16 -66.4(15) . .
B1 C14 C15 C16 57.6(15) . .
C14 C15 C16 C17 -50.1(16) . .
C15 C16 C17 C18 51.3(14) . .
C16 C17 C18 C19 61.2(12) . .
C16 C17 C18 B1 -60.3(13) . .
C14 B1 C18 C19 -60.5(10) . .
C13 B1 C18 C19 173.6(8) . .
C14 B1 C18 C17 64.0(11) . .
C13 B1 C18 C17 -62.0(12) . .
C17 C18 C19 C20 -69.4(12) . .
B1 C18 C19 C20 51.9(12) . .
C18 C19 C20 C21 -41.1(13) . .
C19 C20 C21 C14 41.2(13) . .
C15 C14 C21 C20 67.4(13) . .
B1 C14 C21 C20 -55.4(12) . .
C4B N2B N3B C6B 0.9(17) . .
Fe1B N2B N3B C6B 161(3) . .
C4B N2B N3B C11B 177(2) . .
Fe1B N2B N3B C11B -23(3) . .
N3B N2B C4B C5B -2.5(18) . .
Fe1B N2B C4B C5B -168(2) . .
N3B N2B C4B C3 -176(3) . 14_454
Fe1B N2B C4B C3 18(3) . 14_454
N2B C4B C5B C6B 3(3) . .
C3 C4B C5B C6B 176(3) 14_454 .
N2B N3B C6B C5B 1(3) . .
C11B N3B C6B C5B -174(3) . .
N2B N3B C6B C7B -177(2) . .
C11B N3B C6B C7B 8(5) . .
C4B C5B C6B N3B -3(3) . .
C4B C5B C6B C7B 175(3) . .
N3B C6B C7B C8B 71(3) . .
C5B C6B C7B C8B -107(3) . .
N3B C6B C7B C10B -52(3) . .
C5B C6B C7B C10B 130(3) . .
N3B C6B C7B C9B -174(3) . .
C5B C6B C7B C9B 8(4) . .
C6B N3B C11B C12B 94(3) . .
N2B N3B C11B C12B -81(2) . .
N3B C11B C12B C13B 58(2) . .
C11B C12B C13B B1B 66(2) . .
C12B C13B B1B C14B 164.6(16) . .
C12B C13B B1B C18B 46(2) . .
C18B B1B C14B C15B 60(2) . .
C13B B1B C14B C15B -66(2) . .
C18B B1B C14B C21B -62.7(19) . .
C13B B1B C14B C21B 170.9(15) . .
C21B C14B C15B C16B 71(3) . .
B1B C14B C15B C16B -51(3) . .
C14B C15B C16B C17B 40(3) . .
C15B C16B C17B C18B -44(3) . .
C16B C17B C18B C19B -68(3) . .
C16B C17B C18B B1B 59(2) . .
C14B B1B C18B C19B 66.0(19) . .
C13B B1B C18B C19B -170.9(16) . .
C14B B1B C18B C17B -66.0(19) . .
C13B B1B C18B C17B 57(2) . .
C17B C18B C19B C20B 67(2) . .
B1B C18B C19B C20B -60(2) . .
C18B C19B C20B C21B 47(3) . .
C15B C14B C21B C20B -69(2) . .
B1B C14B C21B C20B 53(2) . .
C19B C20B C21B C14B -43(2) . .
